data_2006998
loop_
_publ_author_name
'Wallet, Jean-Claude'
'Habsaoui, Amar'
'Gaydou, Emile M.'
'Molins, Elies'
'Miravitlles, Carlos'

_publ_section_title
;
 2'-Hydroxy-3'-methoxy-5'-flavonesulfonic Acid Trihydrate: a New
 Zwitterion
;
_journal_issue 2
_journal_name_full 'Acta Crystallographica Section C'
_journal_page_first 247
_journal_page_last 249
_journal_paper_doi 10.1107/S0108270197014169
_journal_volume 54
_journal_year 1998
_chemical_formula_moiety 'C16 H12 O7 S, 3H2 O'
_chemical_formula_sum 'C16 H18 O10 S'
_chemical_formula_weight 402.36
_chemical_name_systematic
;
2-(2-hydroxy-3-methoxy-5-sulfo-phenyl)-4H-1-benzopyran-4-one trihydrate
;
_symmetry_cell_setting monoclinic
_symmetry_space_group_name_H-M 'P 1 21/c 1'
_atom_type_scat_source IntTabIV
_cell_angle_alpha 90
_cell_angle_beta 94.030(10)
_cell_angle_gamma 90
_cell_formula_units_Z 4
_cell_length_a 8.6650(10)
_cell_length_b 12.503(2)
_cell_length_c 16.306(2)
_cell_measurement_reflns_used 25
_cell_measurement_temperature 293(2)
_cell_measurement_theta_max 20
_cell_measurement_theta_min 13
_cell_volume 1762.2(4)
_computing_cell_refinement 'CAD-4 Software'
_computing_data_collection 'CAD-4 Software (Enraf-Nonius, 1977)'
_computing_data_reduction 'PROCESS in MolEN (Fair, 1990)'
_computing_molecular_graphics 'ZORTEP (Zsolnai & Pritzkow, 1994)'
_computing_structure_refinement 'SHELXL93 (Sheldrick, 1993)'
_computing_structure_solution 'SHELXS86 (Sheldrick, 1990)'
_diffrn_ambient_temperature 293(2)
_diffrn_measurement_device 'Enraf-Nonius CAD-4'
_diffrn_measurement_method \w--2\q
_diffrn_radiation_type MoK\a
_diffrn_radiation_wavelength 0.71069
_diffrn_reflns_av_R_equivalents 0.0214
_diffrn_reflns_limit_h_max 0
_diffrn_reflns_limit_h_min -12
_diffrn_reflns_limit_k_max 0
_diffrn_reflns_limit_k_min -17
_diffrn_reflns_limit_l_max 23
_diffrn_reflns_limit_l_min -23
_diffrn_reflns_number 4927
_diffrn_reflns_theta_max 30.40
_diffrn_reflns_theta_min 2.36
_diffrn_standards_decay_% 0.4
_diffrn_standards_interval_time 60
_diffrn_standards_number 3
_exptl_absorpt_coefficient_mu 0.239
_exptl_absorpt_correction_T_max 1.000
_exptl_absorpt_correction_T_min 0.983
_exptl_absorpt_correction_type empirical
_exptl_absorpt_process_details 'empirical via \y scan (North, Phillips & Mathews, 1968)'
_exptl_crystal_colour yellow
_exptl_crystal_density_diffrn 1.517
_exptl_crystal_density_method 'not measured'
_exptl_crystal_description prismatic
_exptl_crystal_F_000 840
_exptl_crystal_size_max 0.56
_exptl_crystal_size_mid 0.28
_exptl_crystal_size_min 0.15
_refine_diff_density_max .293
_refine_diff_density_min -.399
_refine_ls_extinction_method none
_refine_ls_goodness_of_fit_obs 0.944
_refine_ls_matrix_type full
_refine_ls_number_constraints 0
_refine_ls_number_parameters 270
_refine_ls_number_reflns 4645
_refine_ls_number_restraints 0
_refine_ls_R_factor_all .146
_refine_ls_R_factor_obs .041
_refine_ls_shift/esd_max 0.041
_refine_ls_structure_factor_coef Fsqd
_refine_ls_weighting_scheme calc
_refine_ls_weighting_details
;1/[\s^2^(F~o~)^2^+(0.0106P)^2^]
where P = [max(0,F~o~^2^)+2F~c~^2^]/3
;
_refine_ls_wR_factor_obs .101
_reflns_number_observed 2392
_reflns_number_total 4645
_reflns_observed_criterion I>2\s(I)
_cod_data_source_file cf1187.cif
_cod_data_source_block SULFO
_cod_original_sg_symbol_H-M 'P 21/c'
_cod_database_code 2006998

loop_
_cod_changelog_entry_id
_cod_changelog_entry_author
_cod_changelog_entry_date
_cod_changelog_entry_text
1 'Steef Boerrigter' 2023-02-22T10:07:00+02:00
;Corrected sapce group operators
added the missing inversion symmetry to the group:  -x,-y,-z
;
2 'Saulius Graz\<zulis' 2023-02-24T11:47:34+02:00
;Changing the value of the '_exptl_absorpt_correction_type' to 'empirical'.
Placing the authors' original value of this data item to
'_exptl_absorpt_process_details'.
;
3 'Saulius Graz\<zulis' 2023-02-24T11:52:23+02:00
;Changing '_atom_site_thermal_displace_type' value 'Ueq' to 'Uani'.
;
4 'Saulius Graz\<zulis' 2023-02-24T11:53:54+02:00
;Changing '_refine_ls_structure_factor_coef' value 'F^2^' to 'Fsqd'.
;
5 'Saulius Graz\<zulis' 2023-02-24T11:59:52+02:00
;Changing the '_refine_ls_weighting_scheme' data item value to 'calc'
and moving the original value to '_refine_ls_weighting_details'.
;
6 'Saulius Gra\<zulis' 2023-02-24T15:38:29+02:00
;Changing the '..._site_symmetry_...' data item values to
question marks, indicating that they are not know. This is
necessary since the symmetry operators have been updated
and we do not know what operators were meant by the original
CIF
;
7 'Saulius Gra\<zulis' 2023-03-10T08:06:48+02:00
;Fixing author names (removing a extra spaces at the end).
;

loop_
_symmetry_equiv_pos_as_xyz
x,y,z
-x,-y,-z
x,1/2-y,z-1/2
-x,y-1/2,1/2-z

loop_
_atom_site_aniso_label
_atom_site_aniso_U_11
_atom_site_aniso_U_22
_atom_site_aniso_U_33
_atom_site_aniso_U_12
_atom_site_aniso_U_13
_atom_site_aniso_U_23
_atom_site_aniso_type_symbol
O1 .0520(10) .0380(10) .0360(10) -.0020(10) .0120(10) -.0040(10) O
C2 .0330(10) .0360(10) .0290(10) .0040(10) .0020(10) .0070(10) C
C3 .0350(10) .0430(10) .0310(10) .0020(10) .0040(10) .0040(10) C
C4 .0320(10) .0460(10) .0390(10) .0130(10) .0070(10) .0070(10) C
O4 .0480(10) .0630(10) .0410(10) .0080(10) .0170(10) -.0040(10) O
C5 .054(2) .0460(10) .068(2) .0110(10) .0160(10) -.0030(10) C
C6 .071(2) .048(2) .094(2) -.001(2) .020(2) -.0210(10) C
C7 .083(2) .053(2) .081(2) -.0140(10) .015(2) -.0180(10) C
C8 .076(2) .052(2) .0570(10) -.0110(10) .0180(10) -.0110(10) C
C9 .0460(10) .0360(10) .0470(10) .0030(10) .0090(10) -.0010(10) C
C10 .0390(10) .0400(10) .0470(10) .0080(10) .0070(10) .0050(10) C
C1' .0330(10) .0360(10) .0290(10) .0030(10) .0050(10) .0050(10) C
C2' .0390(10) .0390(10) .0280(10) .0000(10) .0060(10) .0030(10) C
O2' .0670(10) .0550(10) .0300(10) -.0080(10) .0160(10) -.0150(10) O
C3' .0420(10) .0390(10) .0330(10) -.0040(10) .0030(10) .0010(10) C
O3' .0710(10) .0550(10) .0410(10) -.0130(10) .0110(10) -.0210(10) O
C31 .085(2) .0400(10) .067(2) -.0080(10) .0060(10) -.0110(10) C
C4' .0390(10) .0400(10) .0340(10) .0030(10) .0060(10) .0000(10) C
C5' .0350(10) .0370(10) .0260(10) .0040(10) .0050(10) .0050(10) C
S5' .0450(10) .0430(10) .0280(10) .0040(10) .0100(10) .0010(10) S
O51 .0470(10) .0870(10) .0470(10) .0010(10) .0170(10) -.0080(10) O
O52 .0840(10) .0560(10) .0410(10) -.0080(10) .0200(10) -.0140(10) O
O53 .0800(10) .0720(10) .0360(10) .0200(10) .0130(10) .0310(10) O
C6' .0360(10) .0370(10) .0270(10) .0020(10) .0030(10) .0040(10) C
OW1 .0660(10) .0600(10) .0740(10) .0110(10) .0260(10) .0010(10) O
OW2 .0550(10) .0640(10) .135(2) .0200(10) .0140(10) .0000(10) O
OW3 .0580(10) .082(2) .0860(10) .0240(10) .0190(10) .0010(10) O

loop_
_atom_site_label
_atom_site_fract_x
_atom_site_fract_y
_atom_site_fract_z
_atom_site_U_iso_or_equiv
_atom_site_thermal_displace_type
_atom_site_type_symbol
O1 .3234(2) 1.10290(10) .05480(10) .0410(10) Uani O
C2 .2845(2) 1.0304(2) -.00470(10) .0330(10) Uani C
C3 .3437(2) 1.0387(2) -.08030(10) .0370(10) Uani C
C4 .4424(2) 1.1230(2) -.09810(10) .0390(10) Uani C
O4 .5045(2) 1.13220(10) -.16730(10) .0500(10) Uani O
C5 .5776(3) 1.2895(2) -.0458(2) .0550(10) Uani C
C6 .6111(3) 1.3569(2) .0180(2) .0710(10) Uani C
C7 .5528(3) 1.3403(2) .0940(2) .0720(10) Uani C
C8 .4551(3) 1.2554(2) .1059(2) .0610(10) Uani C
C9 .4199(2) 1.1868(2) .04070(10) .0430(10) Uani C
C10 .4795(2) 1.2011(2) -.03540(10) .0420(10) Uani C
C1' .1807(2) .9479(2) .02340(10) .0320(10) Uani C
C2' .1203(2) .8668(2) -.02770(10) .0350(10) Uani C
O2' .1536(2) .86180(10) -.10690(10) .0500(10) Uani O
C3' .0223(2) .7890(2) .00330(10) .0380(10) Uani C
O3' -.0299(2) .71560(10) -.05350(10) .0550(10) Uani O
C31 -.1076(3) .6243(2) -.0257(2) .0640(10) Uani C
C4' -.0135(2) .7916(2) .08380(10) .0380(10) Uani C
C5' .0478(2) .8721(2) .13540(10) .0330(10) Uani C
S5' .00830(10) .86640(10) .24030(10) .0380(10) Uani S
O51 -.1542(2) .84300(10) .24240(10) .0600(10) Uani O
O52 .0473(2) .96920(10) .27620(10) .0590(10) Uani O
O53 .1062(2) .78110(10) .27360(10) .0620(10) Uani O
C6' .1419(2) .9494(2) .10630(10) .0330(10) Uani C
OW1 .2064(2) .5999(2) .18960(10) .0660(10) Uani O
OW2 .7302(2) .6312(2) .2079(2) .0840(10) Uani O
OW3 .4768(2) .5252(2) .24390(10) .0750(10) Uani O
H3 .3179(2) .9875(2) -.12040(10) .064(3) Uani H
H4 .492(3) 1.073(2) -.1998(17) .077(9) Uani H
H5 .6190(3) 1.3013(2) -.0961(2) .064(3) Uani H
H6 .6746(3) 1.4156(2) .0106(2) .064(3) Uani H
H7 .5798(3) 1.3866(2) .1372(2) .064(3) Uani H
H8 .4140(3) 1.2446(2) .1564(2) .064(3) Uani H
H2' .117(3) .8069(12) -.1278(5) .098(3) Uani H
H31A -.1289(18) .5759(6) -.0708(3) .098(3) Uani H
H31B -.2030(10) .6457(2) -.0041(10) .098(3) Uani H
H31C -.0435(8) .5892(8) .0166(7) .098(3) Uani H
H4' -.0783(2) .7400(2) .10380(10) .064(3) Uani H
H6' .1806(2) 1.0033(2) .14140(10) .064(3) Uani H
H11 .144(3) .554(2) .2012(19) .098(3) Uani H
H12 .190(4) .6568(19) .2129(18) .098(3) Uani H
H21 .764(4) .6914(19) .228(2) .098(3) Uani H
H22 .803(3) .583(2) .212(2) .098(3) Uani H
H31 .386(3) .547(3) .2219(17) .098(3) Uani H
H32 .546(3) .561(2) .230(2) .098(3) Uani H

loop_
_geom_angle_atom_site_label_1
_geom_angle_atom_site_label_2
_geom_angle_atom_site_label_3
_geom_angle
_geom_angle_publ_flag
C2 O1 C9 121.1(2) yes
O1 C2 C3 120.3(2) yes
O1 C2 C1' 112.03(14) yes
C3 C2 C1' 127.7(2) yes
C2 C3 C4 121.0(2) yes
O4 C4 C3 123.2(2) yes
O4 C4 C10 118.4(2) yes
C3 C4 C10 118.3(2) yes
C6 C5 C10 119.6(2) ?
C5 C6 C7 121.4(2) ?
C8 C7 C6 120.5(2) ?
C7 C8 C9 118.2(2) ?
O1 C9 C8 116.7(2) ?
O1 C9 C10 121.2(2) ?
C8 C9 C10 122.1(2) ?
C9 C10 C5 118.2(2) ?
C9 C10 C4 118.1(2) ?
C5 C10 C4 123.7(2) ?
C2' C1' C6' 118.5(2) ?
C2' C1' C2 122.7(2) ?
C6' C1' C2 118.8(2) ?
O2' C2' C1' 120.8(2) ?
O2' C2' C3' 119.2(2) ?
C1' C2' C3' 120.0(2) ?
O3' C3' C4' 125.6(2) ?
O3' C3' C2' 113.7(2) ?
C4' C3' C2' 120.7(2) ?
C3' O3' C31 118.0(2) ?
C3' C4' C5' 119.6(2) ?
C6' C5' C4' 120.8(2) ?
C6' C5' S5' 121.51(14) ?
C4' C5' S5' 117.59(14) ?
O51 S5' O52 111.92(10) ?
O51 S5' O53 112.91(11) ?
O52 S5' O53 112.96(11) ?
O51 S5' C5' 106.68(9) ?
O52 S5' C5' 107.54(9) ?
O53 S5' C5' 104.18(8) ?
C5' C6' C1' 120.5(2) ?

loop_
_geom_bond_atom_site_label_1
_geom_bond_atom_site_label_2
_geom_bond_distance
_geom_bond_publ_flag
O1 C2 1.353(2) yes
O1 C9 1.371(2) yes
C2 C3 1.372(2) yes
C2 C1' 1.463(3) yes
C3 C4 1.400(3) yes
C4 O4 1.288(2) yes
C4 C10 1.434(3) yes
C5 C6 1.354(3) ?
C5 C10 1.411(3) ?
C6 C7 1.386(4) ?
C7 C8 1.380(4) ?
C8 C9 1.383(3) ?
C9 C10 1.389(3) ?
C1' C2' 1.391(3) ?
C1' C6' 1.416(2) ?
C2' O2' 1.345(2) ?
C2' C3' 1.408(3) ?
C3' O3' 1.359(2) ?
C3' C4' 1.369(2) ?
O3' C31 1.416(3) ?
C4' C5' 1.394(3) ?
C5' C6' 1.370(3) ?
C5' S5' 1.769(2) ?
S5' O51 1.441(2) ?
S5' O52 1.443(2) ?
S5' O53 1.445(2) ?
OW1 H11 .82(2) ?
OW1 H12 .82(2) ?
OW2 H21 .86(2) ?
OW2 H22 .87(2) ?
OW3 H31 .88(2) ?
OW3 H32 .80(2) ?

loop_
_geom_hbond_atom_site_label_D
_geom_hbond_atom_site_label_H
_geom_hbond_atom_site_label_A
_geom_hbond_site_symmetry_A
_geom_hbond_distance_DH
_geom_hbond_distance_HA
_geom_hbond_distance_DA
_geom_hbond_angle_DHA
O2' H2' O3' ? 0.82(3) 2.15(2) 2.613(2) 116(3)
O2' H2' O53 ? 0.82(3) 1.95(2) 2.654(2) 144(3)
O4 H4 OW3 ? 0.91(3) 1.53(3) 2.446(3) 177(3)
OW1 H11 O52 ? 0.82(3) 2.02(3) 2.826(3) 167(3)
OW1 H12 O53 ? 0.82(3) 2.01(3) 2.815(3) 167(3)
OW2 H21 O51 ? 0.86(3) 2.03(3) 2.872(3) 165(3)
OW2 H22 O52 ? 0.87(3) 1.93(3) 2.796(3) 176(3)
OW3 H31 OW1 ? 0.88(3) 1.74(3) 2.618(3) 173(3)
OW3 H32 OW2 ? 0.79(3) 1.88(3) 2.665(3) 171(3)
C3 H3 O2' ? 0.93 2.14 2.774(3) 124(3)
C6' H6' O1 ? 0.93 2.31 2.655(2) 102(3)
C6' H6' O52 ? 0.93 2.59 2.954(2) 104(3)

loop_
_geom_torsion_atom_site_label_1
_geom_torsion_atom_site_label_2
_geom_torsion_atom_site_label_3
_geom_torsion_atom_site_label_4
_geom_torsion
_geom_torsion_publ_flag
O1 C2 C1' C6' -3.5(2) yes
